data_2017624
loop_
_publ_author_name
'Ivashkevich, Ludmila S.'
'Lyakhov, Alexander S.'
'Mosalkova, Anastasiya P.'
'Gaponik, Pavel N.'
'Ivashkevich, Oleg A.'

_publ_section_title
;
 Copper(II) chloride and bromide complexes with
 2-methyl-2<i>H</i>-tetrazol-5-amine: an X-ray powder diffraction study
;
_journal_coeditor_code SK3362
_journal_issue 4
_journal_name_full 'Acta Crystallographica Section C'
_journal_page_first m114
_journal_page_last m117
_journal_paper_doi 10.1107/S0108270110009510
_journal_volume 66
_journal_year 2010
_chemical_formula_iupac '[Cu Br2 (C2 H5 N5)2]'
_chemical_formula_moiety 'C4 H10 Br2 Cu N10'
_chemical_formula_sum 'C4 H10 Br2 Cu N10'
_chemical_formula_weight 421.57
_chemical_name_systematic
;
<i>catena</i>-poly[[dibromidocopper(II)]-bis(\m-2-methyl-2<i>H</i>-tetrazol-
5-amine)-\k^2^<i>N</i>^4^:<i>N</i>^5^;\k^2^<i>N</i>^5^:<i>N</i>^4^]
;
_space_group_IT_number 2
_symmetry_cell_setting triclinic
_symmetry_space_group_name_Hall '-P 1'
_symmetry_space_group_name_H-M 'P -1'
_cell_angle_alpha 99.0064(15)
_cell_angle_beta 102.4480(15)
_cell_angle_gamma 90.2997(18)
_cell_formula_units_Z 1
_cell_length_a 5.22187(19)
_cell_length_b 6.5081(2)
_cell_length_c 9.1165(3)
_cell_measurement_temperature 295
_cell_volume 298.562(17)
_computing_cell_refinement 'FULLPROF (Rodrigues-Carvajal, 2001)'
_computing_data_collection 'Local program'
_computing_data_reduction 'Local program'
_computing_molecular_graphics
;
PLATON (Spek, 2009)
;
_computing_publication_material
;
FULLPROF (Rodrigues-Carvajal, 2001),
PLATON (Spek, 2009)
;
_computing_structure_refinement 'FULLPROF (Rodrigues-Carvajal, 2001)'
_computing_structure_solution 'EXPO (Altomare <i>et al.</i>,  1999)'
_diffrn_ambient_temperature 295
_diffrn_measurement_device_type 'HZG-4A (Carl Zeiss, Jena)'
_diffrn_measurement_method '\q/2\q scan'
_diffrn_radiation_monochromator 'Ni filtered'
_diffrn_radiation_type CuK\a
_diffrn_radiation_wavelength 1.5418
_exptl_absorpt_coefficient_mu 10.439
_exptl_crystal_density_diffrn 2.345
_exptl_crystal_F_000 203.0
_pd_block_diffractogram_id CuBr2(5Am2MeTz)2
_pd_char_colour green
_pd_char_particle_morphology 'finely ground powder'
_pd_meas_2theta_range_inc 0.02
_pd_meas_2theta_range_max 110.00
_pd_meas_2theta_range_min 8.00
_pd_meas_number_of_points 5101
_pd_meas_scan_method step
_pd_prep_pressure 100
_pd_prep_temperature 295(2)
_pd_proc_info_excluded_regions none
_pd_proc_ls_background_function 'Fourier filtering'
_pd_proc_ls_pref_orient_corr
;
March-Dollase function (March, 1932; Dollase, 1986)
;
_pd_proc_ls_profile_function
;
pseudo-Voigt
;
_pd_proc_ls_prof_R_factor 0.037
_pd_proc_ls_prof_wR_expected 0.029
_pd_proc_ls_prof_wR_factor 0.050
_pd_spec_mounting 'packed powder pellet'
_pd_spec_mount_mode reflection
_pd_spec_shape 'flat sheet'
_pd_spec_size_axial 30
_pd_spec_size_equat 30
_pd_spec_size_thick 1
_refine_ls_goodness_of_fit_all 1.74
_refine_ls_hydrogen_treatment constr
_refine_ls_matrix_type fullcycle
_refine_ls_number_constraints 0
_refine_ls_number_parameters 40
_refine_ls_number_reflns 822
_refine_ls_number_restraints 7
_refine_ls_shift/su_max 0.002
_refine_ls_structure_factor_coef Inet
_refine_ls_weighting_scheme sigma
_cod_data_source_file sk3362.cif
_cod_data_source_block I
_cod_depositor_comments
;
The following automatic conversions were performed:
'_symmetry_cell_setting' value 'Triclinic' changed to 'triclinic'
according to '/home/saulius/struct/CIF-dictionaries/cif_core.dic'
dictionary named 'cif_core.dic' version 2.4.1 from 2010-06-29.

Automatic conversion script
Id: cif_fix_enum 1527 2010-12-29 10:47:43Z saulius 
;
_cod_database_code 2017624

loop_
_symmetry_equiv_pos_as_xyz
x,y,z
-x,-y,-z

loop_
_atom_site_type_symbol
_atom_site_label
_atom_site_fract_x
_atom_site_fract_y
_atom_site_fract_z
_atom_site_U_iso_or_equiv
_atom_site_adp_type
_atom_site_occupancy
CU Cu1 1.00000 0.00000 1.00000 0.0288(4) Uiso 1.00000
BR Br1 1.0113(4) -0.3259(3) 0.82721(17) 0.0288(4) Uiso 1.00000
N N1 0.4701(18) 0.2743(17) 0.6853(8) 0.0288(4) Uiso 1.00000
N N2 0.6671(15) 0.2061(17) 0.6214(8) 0.0288(4) Uiso 1.00000
N N3 0.8551(17) 0.1126(17) 0.7019(8) 0.0288(4) Uiso 1.00000
N N4 0.7747(17) 0.1165(16) 0.8276(8) 0.0288(4) Uiso 1.00000
C C5 0.550(2) 0.215(3) 0.8202(11) 0.0288(4) Uiso 1.00000
N N7 0.3877(18) 0.2256(17) 0.9193(9) 0.0288(4) Uiso 1.00000
C C6 0.690(2) 0.2569(19) 0.4729(10) 0.0288(4) Uiso 1.00000
H H7A 0.30700 0.34482 0.90462 0.0432 Uiso 1.00000
H H7B 0.50276 0.25817 1.00926 0.0432 Uiso 1.00000
H H6A 0.53613 0.32483 0.42971 0.0432 Uiso 1.00000
H H6B 0.70900 0.13140 0.40589 0.0432 Uiso 1.00000
H H6C 0.84193 0.34817 0.48653 0.0432 Uiso 1.00000

loop_
_atom_type_symbol
_atom_type_description
_atom_type_scat_dispersion_real
_atom_type_scat_dispersion_imag
_atom_type_scat_source
N N 0.0061 0.0033 'International Tables Vol C Tables 4.2.6.8 and 6.1.1.4'
Cu Cu 0.3201 1.2651 'International Tables Vol C Tables 4.2.6.8 and 6.1.1.4'
Br Br -0.2901 2.4595 'International Tables Vol C Tables 4.2.6.8 and 6.1.1.4'
H H 0.0000 0.0000 'International Tables Vol C Tables 4.2.6.8 and 6.1.1.4'
C C 0.0033 0.0016 'International Tables Vol C Tables 4.2.6.8 and 6.1.1.4'

loop_
_geom_angle_atom_site_label_1
_geom_angle_atom_site_label_2
_geom_angle_atom_site_label_3
_geom_angle_site_symmetry_1
_geom_angle_site_symmetry_2
_geom_angle_site_symmetry_3
_geom_angle
_geom_angle_publ_flag
Br1 Cu1 N4 . . . 89.2(3) no
Br1 Cu1 N7 . . 1_655 98.4(2) no
Br1 Cu1 N7 . . 2_657 81.6(2) no
Br1 Cu1 Br1 . . 2_757 180.00 no
Br1 Cu1 N4 . . 2_757 90.8(3) no
N4 Cu1 N7 . . 1_655 81.4(3) no
N4 Cu1 N7 . . 2_657 98.6(3) no
Br1 Cu1 N4 2_757 . . 90.8(3) no
N4 Cu1 N4 . . 2_757 180.00 no
N7 Cu1 N7 1_655 . 2_657 180.00 no
Br1 Cu1 N7 2_757 . 1_655 81.6(2) no
N4 Cu1 N7 2_757 . 1_655 98.6(3) no
Br1 Cu1 N7 2_757 . 2_657 98.4(2) no
N4 Cu1 N7 2_757 . 2_657 81.4(3) no
Br1 Cu1 N4 2_757 . 2_757 89.2(3) no
N2 N1 C5 . . . 99.2(9) no
N1 N2 N3 . . . 117.9(7) no
N1 N2 C6 . . . 121.2(9) no
N3 N2 C6 . . . 120.6(8) no
N2 N3 N4 . . . 101.6(8) no
Cu1 N4 N3 . . . 119.1(7) no
Cu1 N4 C5 . . . 130.4(7) no
N3 N4 C5 . . . 110.3(9) no
Cu1 N7 C5 1_455 . . 142.5(10) no
Cu1 N7 H7B 1_455 . . 101.00 no
C5 N7 H7B . . . 101.00 no
H7A N7 H7B . . . 105.00 no
C5 N7 H7A . . . 101.00 no
Cu1 N7 H7A 1_455 . . 101.00 no
N1 C5 N7 . . . 120.4(11) no
N4 C5 N7 . . . 127.6(12) no
N1 C5 N4 . . . 111.0(9) no
N2 C6 H6A . . . 110.00 no
N2 C6 H6B . . . 110.00 no
N2 C6 H6C . . . 109.00 no
H6A C6 H6B . . . 110.00 no
H6A C6 H6C . . . 109.00 no
H6B C6 H6C . . . 109.00 no

loop_
_geom_bond_atom_site_label_1
_geom_bond_atom_site_label_2
_geom_bond_site_symmetry_1
_geom_bond_site_symmetry_2
_geom_bond_distance
_geom_bond_publ_flag
Cu1 Br1 . . 2.4452(18) yes
Cu1 N4 . . 2.004(8) yes
Cu1 N7 . 1_655 2.783(10) yes
N1 N2 . . 1.333(12) yes
N1 C5 . . 1.328(15) yes
N2 N3 . . 1.307(13) yes
N2 C6 . . 1.472(12) yes
N3 N4 . . 1.299(11) yes
N4 C5 . . 1.334(16) yes
N7 C5 . . 1.360(14) yes
N7 H7A . . 0.9000 no
N7 H7B . . 0.9000 no
C6 H6A . . 0.9600 no
C6 H6B . . 0.9600 no
C6 H6C . . 0.9600 no

loop_
_geom_hbond_atom_site_label_D
_geom_hbond_atom_site_label_H
_geom_hbond_atom_site_label_A
_geom_hbond_site_symmetry_A
_geom_hbond_distance_DH
_geom_hbond_distance_HA
_geom_hbond_distance_DA
_geom_hbond_angle_DHA
_geom_hbond_publ_flag
N7 H7A Br1 1_465 0.90 2.74 3.634(11) 172 yes
N7 H7B Br1 2_757 0.90 2.65 3.463(9) 151 yes
